data_2208131
loop_
_publ_author_name
'Pan, Yue-Li'
'Zhao, Feng'
'Yang, Song'

_publ_section_title
;
 Dichlorobis[4-(methylsulfanyl)aniline-\k<i>N</i>]palladium(II)
;
_journal_coeditor_code NG6268
_journal_issue 2
_journal_name_full 'Acta Crystallographica Section E'
_journal_page_first m239
_journal_page_last m240
_journal_paper_doi 10.1107/S1600536806000171
_journal_volume 62
_journal_year 2006
_chemical_formula_iupac '[Pd Cl2 (C7 H9 N S)2]'
_chemical_formula_moiety 'C14 H18 Cl2 N2 Pd S2'
_chemical_formula_sum 'C14 H18 Cl2 N2 Pd S2'
_chemical_formula_weight 455.72
_chemical_name_systematic
;
Dichlorobis[4-(methylsulfanyl)aniline-\kN]palladium(II)
;
_space_group_IT_number 14
_symmetry_cell_setting monoclinic
_symmetry_space_group_name_Hall '-P 2ybc'
_symmetry_space_group_name_H-M 'P 1 21/c 1'
_atom_sites_solution_hydrogens geom
_atom_sites_solution_primary direct
_atom_sites_solution_secondary difmap
_cell_angle_alpha 90.00
_cell_angle_beta 101.751(2)
_cell_angle_gamma 90.00
_cell_formula_units_Z 2
_cell_length_a 14.5222(19)
_cell_length_b 7.8998(10)
_cell_length_c 7.6175(10)
_cell_measurement_reflns_used 2975
_cell_measurement_temperature 298(2)
_cell_measurement_theta_max 28.0
_cell_measurement_theta_min 2.4
_cell_volume 855.58(19)
_computing_cell_refinement 'SAINT (Bruker, 2002)'
_computing_data_collection 'SMART (Bruker, 2002)'
_computing_data_reduction SAINT
_computing_molecular_graphics 'SHELXTL (Bruker, 2002)'
_computing_publication_material SHELXL97
_computing_structure_refinement 'SHELXL97 (Sheldrick, 1997)'
_computing_structure_solution 'SHELXS97 (Sheldrick, 1997)'
_diffrn_ambient_temperature 298(2)
_diffrn_measured_fraction_theta_full 0.993
_diffrn_measured_fraction_theta_max 0.993
_diffrn_measurement_device_type 'Bruker SMART APEX area-detector'
_diffrn_measurement_method '\f and \w'
_diffrn_radiation_monochromator graphite
_diffrn_radiation_source 'fine-focus sealed tube'
_diffrn_radiation_type MoK\a
_diffrn_radiation_wavelength 0.71073
_diffrn_reflns_av_R_equivalents 0.0182
_diffrn_reflns_av_sigmaI/netI 0.0229
_diffrn_reflns_limit_h_max 12
_diffrn_reflns_limit_h_min -18
_diffrn_reflns_limit_k_max 9
_diffrn_reflns_limit_k_min -9
_diffrn_reflns_limit_l_max 9
_diffrn_reflns_limit_l_min -9
_diffrn_reflns_number 4730
_diffrn_reflns_theta_full 26.49
_diffrn_reflns_theta_max 26.49
_diffrn_reflns_theta_min 1.43
_exptl_absorpt_coefficient_mu 1.634
_exptl_absorpt_correction_T_max 0.7916
_exptl_absorpt_correction_T_min 0.7253
_exptl_absorpt_correction_type multi-scan
_exptl_absorpt_process_details '(SADABS; Bruker, 2002)'
_exptl_crystal_colour orange
_exptl_crystal_density_diffrn 1.769
_exptl_crystal_density_method 'not measured'
_exptl_crystal_description prism
_exptl_crystal_F_000 456
_exptl_crystal_size_max 0.21
_exptl_crystal_size_mid 0.17
_exptl_crystal_size_min 0.15
_refine_diff_density_max 0.594
_refine_diff_density_min -0.718
_refine_ls_extinction_method none
_refine_ls_goodness_of_fit_ref 1.300
_refine_ls_hydrogen_treatment constr
_refine_ls_matrix_type full
_refine_ls_number_parameters 98
_refine_ls_number_reflns 1758
_refine_ls_number_restraints 0
_refine_ls_restrained_S_all 1.300
_refine_ls_R_factor_all 0.0269
_refine_ls_R_factor_gt 0.0231
_refine_ls_shift/su_max 0.001
_refine_ls_shift/su_mean 0.000
_refine_ls_structure_factor_coef Fsqd
_refine_ls_weighting_details 'calc w = 1/[\s^2^(Fo^2^)+(0.0466P)^2^+0.0486P] where P = (Fo^2^+2Fc^2^)/3'
_refine_ls_weighting_scheme calc
_refine_ls_wR_factor_gt 0.0632
_refine_ls_wR_factor_ref 0.0814
_reflns_number_gt 1661
_reflns_number_total 1758
_reflns_threshold_expression I>2\s(I)
_cod_data_source_file ng6268.cif
_cod_data_source_block I
_cod_depositor_comments
;
The following automatic conversions were performed:
'_symmetry_cell_setting' value 'Monoclinic' changed to 'monoclinic'
according to '/home/saulius/struct/CIF-dictionaries/cif_core.dic'
dictionary named 'cif_core.dic' version 2.4.1 from 2010-06-29.

Automatic conversion script
Id: cif_fix_enum 1527 2010-12-29 10:47:43Z saulius 

The following automatic conversions were performed:

'_symmetry_cell_setting' value 'Monoclinic' changed to 'monoclinic'
according to /home/saulius/struct/CIF-dictionaries/cif_core.dic
dictionary named 'cif_core.dic' version 2.4.1 from 2010-06-29.

Automatic conversion script
Id: cif_fix_values 1715 2011-07-08 13:25:40Z adriana 
;
_cod_original_sg_symbol_H-M 'P 21/c'
_cod_database_code 2208131
_cod_database_fobs_code 2208131

loop_
_symmetry_equiv_pos_as_xyz
'x, y, z'
'-x, y+1/2, -z+1/2'
'-x, -y, -z'
'x, -y-1/2, z-1/2'

loop_
_atom_site_label
_atom_site_fract_x
_atom_site_fract_y
_atom_site_fract_z
_atom_site_U_iso_or_equiv
_atom_site_adp_type
_atom_site_calc_flag
_atom_site_refinement_flags
_atom_site_occupancy
_atom_site_type_symbol
Pd 0.5000 0.5000 0.5000 0.01059(13) Uani d S 1 Pd
Cl 0.57395(4) 0.24021(7) 0.53117(8) 0.01600(17) Uani d . 1 Cl
S 0.92563(5) 0.95228(11) 0.65309(11) 0.0284(2) Uani d . 1 S
N1 0.58097(14) 0.5719(3) 0.7420(3) 0.0140(4) Uani d . 1 N
H1A 0.5460 0.6359 0.8011 0.017 Uiso calc R 1 H
H1B 0.5989 0.4788 0.8084 0.017 Uiso calc R 1 H
C1 0.66371(17) 0.6662(3) 0.7232(3) 0.0142(5) Uani d . 1 C
C2 0.74379(18) 0.5804(3) 0.6975(3) 0.0182(5) Uani d . 1 C
H3 0.7446 0.4627 0.6952 0.022 Uiso calc R 1 H
C3 0.82230(18) 0.6717(4) 0.6756(4) 0.0204(6) Uani d . 1 C
H2 0.8756 0.6146 0.6576 0.024 Uiso calc R 1 H
C4 0.82197(17) 0.8479(3) 0.6802(3) 0.0181(5) Uani d . 1 C
C5 0.74168(18) 0.9319(3) 0.7054(4) 0.0179(5) Uani d . 1 C
H6 0.7408 1.0496 0.7087 0.022 Uiso calc R 1 H
C6 0.66251(17) 0.8409(3) 0.7257(3) 0.0168(5) Uani d . 1 C
H5 0.6087 0.8979 0.7411 0.020 Uiso calc R 1 H
C7 0.8876(2) 1.1652(4) 0.6027(4) 0.0290(7) Uani d . 1 C
H7A 0.9359 1.2266 0.5604 0.044 Uiso calc R 1 H
H7B 0.8754 1.2184 0.7089 0.044 Uiso calc R 1 H
H7C 0.8312 1.1648 0.5116 0.044 Uiso calc R 1 H

loop_
_atom_site_aniso_label
_atom_site_aniso_U_11
_atom_site_aniso_U_22
_atom_site_aniso_U_33
_atom_site_aniso_U_12
_atom_site_aniso_U_13
_atom_site_aniso_U_23
Pd 0.01318(19) 0.00858(19) 0.01058(18) -0.00013(8) 0.00379(11) 0.00035(8)
Cl 0.0219(3) 0.0108(3) 0.0154(3) 0.0036(2) 0.0041(2) 0.0000(2)
S 0.0145(4) 0.0319(4) 0.0394(5) -0.0034(3) 0.0069(3) 0.0032(4)
N1 0.0181(11) 0.0120(11) 0.0124(10) -0.0002(9) 0.0037(8) -0.0004(8)
C1 0.0149(12) 0.0187(13) 0.0082(11) -0.0013(10) 0.0009(9) 0.0006(10)
C2 0.0178(13) 0.0170(14) 0.0191(13) 0.0028(10) 0.0023(10) -0.0002(10)
C3 0.0127(13) 0.0256(15) 0.0223(14) 0.0041(10) 0.0024(10) -0.0020(11)
C4 0.0126(13) 0.0243(15) 0.0165(13) -0.0014(10) 0.0004(9) 0.0020(11)
C5 0.0190(13) 0.0135(14) 0.0211(13) -0.0006(11) 0.0037(10) 0.0010(11)
C6 0.0142(12) 0.0182(14) 0.0190(13) 0.0032(10) 0.0053(10) -0.0002(10)
C7 0.0269(15) 0.0309(17) 0.0314(16) -0.0107(13) 0.0110(12) -0.0016(13)

loop_
_atom_type_symbol
_atom_type_description
_atom_type_scat_dispersion_real
_atom_type_scat_dispersion_imag
_atom_type_scat_source
C C 0.0033 0.0016 'International Tables Vol C Tables 4.2.6.8 and 6.1.1.4'
H H 0.0000 0.0000 'International Tables Vol C Tables 4.2.6.8 and 6.1.1.4'
N N 0.0061 0.0033 'International Tables Vol C Tables 4.2.6.8 and 6.1.1.4'
S S 0.1246 0.1234 'International Tables Vol C Tables 4.2.6.8 and 6.1.1.4'
Cl Cl 0.1484 0.1585 'International Tables Vol C Tables 4.2.6.8 and 6.1.1.4'
Pd Pd -0.9988 1.0072 'International Tables Vol C Tables 4.2.6.8 and 6.1.1.4'

loop_
_geom_angle_atom_site_label_1
_geom_angle_atom_site_label_2
_geom_angle_atom_site_label_3
_geom_angle_site_symmetry_1
_geom_angle_site_symmetry_3
_geom_angle
_geom_angle_publ_flag
N1 Pd N1 . 3_666 180 y
N1 Pd Cl . . 89.09(6) y
N1 Pd Cl 3_666 . 90.91(6) ?
N1 Pd Cl . 3_666 90.91(6) y
N1 Pd Cl 3_666 3_666 89.09(6) ?
Cl Pd Cl . 3_666 180 y
C4 S C7 . . 103.39(13) ?
C1 N1 Pd . . 112.88(14) ?
C1 N1 H1A . . 109.0 ?
Pd N1 H1A . . 109.0 ?
C1 N1 H1B . . 109.0 ?
Pd N1 H1B . . 109.0 ?
H1A N1 H1B . . 107.8 ?
C6 C1 C2 . . 120.1(2) ?
C6 C1 N1 . . 120.0(2) ?
C2 C1 N1 . . 119.8(2) ?
C3 C2 C1 . . 119.6(2) ?
C3 C2 H3 . . 120.2 ?
C1 C2 H3 . . 120.2 ?
C2 C3 C4 . . 120.6(2) ?
C2 C3 H2 . . 119.7 ?
C4 C3 H2 . . 119.7 ?
C5 C4 C3 . . 119.3(2) ?
C5 C4 S . . 123.6(2) ?
C3 C4 S . . 117.18(19) ?
C4 C5 C6 . . 120.3(2) ?
C4 C5 H6 . . 119.9 ?
C6 C5 H6 . . 119.9 ?
C1 C6 C5 . . 120.1(2) ?
C1 C6 H5 . . 119.9 ?
C5 C6 H5 . . 119.9 ?
S C7 H7A . . 109.5 ?
S C7 H7B . . 109.5 ?
H7A C7 H7B . . 109.5 ?
S C7 H7C . . 109.5 ?
H7A C7 H7C . . 109.5 ?
H7B C7 H7C . . 109.5 ?

loop_
_geom_bond_atom_site_label_1
_geom_bond_atom_site_label_2
_geom_bond_site_symmetry_2
_geom_bond_distance
_geom_bond_publ_flag
Pd N1 . 2.054(2) y
Pd N1 3_666 2.0543(19) ?
Pd Cl . 2.3060(6) y
Pd Cl 3_666 2.3060(6) ?
S C4 . 1.765(3) ?
S C7 . 1.787(3) ?
N1 C1 . 1.446(3) ?
N1 H1A . 0.9000 ?
N1 H1B . 0.9000 ?
C1 C6 . 1.381(4) ?
C1 C2 . 1.394(3) ?
C2 C3 . 1.388(4) ?
C2 H3 . 0.9300 ?
C3 C4 . 1.392(4) ?
C3 H2 . 0.9300 ?
C4 C5 . 1.389(4) ?
C5 C6 . 1.391(4) ?
C5 H6 . 0.9300 ?
C6 H5 . 0.9300 ?
C7 H7A . 0.9600 ?
C7 H7B . 0.9600 ?
C7 H7C . 0.9600 ?

loop_
_geom_hbond_atom_site_label_D
_geom_hbond_atom_site_label_H
_geom_hbond_atom_site_label_A
_geom_hbond_site_symmetry_A
_geom_hbond_distance_DH
_geom_hbond_distance_HA
_geom_hbond_distance_DA
_geom_hbond_angle_DHA
N1 H1A Cl 2_656 0.90 2.50 3.376(2) 165
N1 H1B Cl 4_566 0.90 2.50 3.321(2) 152

loop_
_geom_torsion_atom_site_label_1
_geom_torsion_atom_site_label_2
_geom_torsion_atom_site_label_3
_geom_torsion_atom_site_label_4
_geom_torsion_site_symmetry_1
_geom_torsion
_geom_torsion_publ_flag
N1 Pd N1 C1 3_666 -15E1(3) y
Cl Pd N1 C1 . 95.98(16) y
Cl Pd N1 C1 3_666 -84.02(16) y
Pd N1 C1 C6 . 96.3(2) ?
Pd N1 C1 C2 . -82.0(2) ?
C6 C1 C2 C3 . 0.3(4) ?
N1 C1 C2 C3 . 178.6(2) ?
C1 C2 C3 C4 . 0.5(4) ?
C2 C3 C4 C5 . -0.6(4) ?
C2 C3 C4 S . 179.4(2) ?
C7 S C4 C5 . -16.0(3) ?
C7 S C4 C3 . 164.0(2) ?
C3 C4 C5 C6 . 0.0(4) ?
S C4 C5 C6 . 179.96(19) ?
C2 C1 C6 C5 . -0.9(4) ?
N1 C1 C6 C5 . -179.2(2) ?
C4 C5 C6 C1 . 0.8(4) ?
